data_4118001
loop_
_publ_author_name
'Chelsea G. Gordon'
'Joel L. Mackey'
'John C. Jewett'
'Ellen M. Sletten'
'K. N. Houk'
'Carolyn R. Bertozzi'

_publ_section_title
;
 Reactivity of Biarylazacyclooctynones in Copper-Free Click Chemistry
;
_journal_name_full 'Journal of the American Chemical Society'
_journal_page_first 9199
_journal_page_last 9208
_journal_paper_doi 10.1021/ja3000936
_journal_volume 134
_journal_year 2012
_chemical_formula_sum 'C16 H17 F O2'
_chemical_formula_weight 260.30
_chemical_name_common MOFO
_chemical_name_systematic
;
 bertozzi12
;
_space_group.centring_type P

_space_group_IT_number 14
_space_group.IT_number 14

_symmetry_cell_setting monoclinic
_symmetry_space_group_name_Hall '-P 2yn'
_symmetry_space_group_name_H-M 'P 1 21/n 1'
_atom_sites_solution_hydrogens geom
_atom_sites_solution_primary direct
_atom_sites_solution_secondary difmap
_audit_creation_method SHELXL-97
_cell_angle_alpha 90.00
_cell_angle_beta 98.230(2)
_cell_angle_gamma 90.00
_cell_formula_units_Z 4
_cell_length_a 7.3196(4)
_cell_length_b 22.0005(12)
_cell_length_c 8.5948(5)
_cell_measurement_reflns_used 9907
_cell_measurement_temperature 100(2)
_cell_measurement_theta_max 67.77
_cell_measurement_theta_min 4.02
_cell_volume 1369.81(13)
_computing_cell_refinement 'Bruker SAINT'
_computing_data_collection 'Bruker APEX2'
_computing_data_reduction 'Bruker SAINT'
_computing_molecular_graphics ORTEP-32
_computing_publication_material WinGX
_computing_structure_refinement SHELXL-97
_computing_structure_solution SIR-2008
_diffrn_ambient_temperature 100(2)
_diffrn_detector_area_resol_mean 8.366
_diffrn_measured_fraction_theta_full 0.983
_diffrn_measured_fraction_theta_max 0.978
_diffrn_measurement_device_type 'Bruker APEX-II CCD'
_diffrn_measurement_method 'phi and omega scans'
_diffrn_radiation_monochromator 'HELIOS multilayer mirrors'
_diffrn_radiation_source 'microfocus rotating anode'
_diffrn_radiation_type CuK\a
_diffrn_radiation_wavelength 1.54178
_diffrn_reflns_av_R_equivalents 0.0202
_diffrn_reflns_av_sigmaI/netI 0.0100
_diffrn_reflns_limit_h_max 8
_diffrn_reflns_limit_h_min -5
_diffrn_reflns_limit_k_max 26
_diffrn_reflns_limit_k_min -26
_diffrn_reflns_limit_l_max 10
_diffrn_reflns_limit_l_min -10
_diffrn_reflns_number 19815
_diffrn_reflns_theta_full 67.00
_diffrn_reflns_theta_max 68.10
_diffrn_reflns_theta_min 4.02
_exptl_absorpt_coefficient_mu 0.746
_exptl_absorpt_correction_T_max 0.9636
_exptl_absorpt_correction_T_min 0.9158
_exptl_absorpt_correction_type multi-scan
_exptl_absorpt_process_details SADABS
_exptl_crystal_colour colorless
_exptl_crystal_density_diffrn 1.262
_exptl_crystal_description prism
_exptl_crystal_F_000 552
_exptl_crystal_size_max 0.12
_exptl_crystal_size_mid 0.10
_exptl_crystal_size_min 0.05
_refine_diff_density_max 0.413
_refine_diff_density_min -0.180
_refine_diff_density_rms 0.039
_refine_ls_extinction_method none
_refine_ls_goodness_of_fit_ref 1.074
_refine_ls_hydrogen_treatment constr
_refine_ls_matrix_type full
_refine_ls_number_parameters 173
_refine_ls_number_reflns 2449
_refine_ls_number_restraints 0
_refine_ls_restrained_S_all 1.074
_refine_ls_R_factor_all 0.0436
_refine_ls_R_factor_gt 0.0428
_refine_ls_shift/su_max 0.000
_refine_ls_shift/su_mean 0.000
_refine_ls_structure_factor_coef Fsqd
_refine_ls_weighting_details 'calc w=1/[\s^2^(Fo^2^)+(0.0414P)^2^+0.8583P] where P=(Fo^2^+2Fc^2^)/3'
_refine_ls_weighting_scheme calc
_refine_ls_wR_factor_gt 0.1064
_refine_ls_wR_factor_ref 0.1071
_reflns_number_gt 2381
_reflns_number_total 2449
_reflns_threshold_expression >2sigma(I)
_cod_data_source_file ja3000936_si_002.cif
_cod_data_source_block bertozzi12
_cod_depositor_comments
;
The following automatic conversions were performed:

'_space_group.centring_type' value 'primitive' was replaced with the
value 'P' as specified in the replacement file
'/home/antanas/src/cod-tools/trunk/data/replacement-values/replacement_values.lst'.

Automatic conversion script
Id: cif_fix_values 5642 2017-10-24 12:04:52Z antanas 
;
_cod_database_code 4118001

loop_
_symmetry_equiv_pos_as_xyz
'x, y, z'
'-x+1/2, y+1/2, -z+1/2'
'-x, -y, -z'
'x-1/2, -y-1/2, z-1/2'

loop_
_atom_site_label
_atom_site_type_symbol
_atom_site_fract_x
_atom_site_fract_y
_atom_site_fract_z
_atom_site_U_iso_or_equiv
_atom_site_adp_type
_atom_site_occupancy
_atom_site_symmetry_multiplicity
_atom_site_calc_flag
_atom_site_refinement_flags
C1 C 0.6793(2) 0.10258(7) 0.34722(16) 0.0242(3) Uani 1 1 d .
C2 C 0.4927(2) 0.08762(7) 0.33611(17) 0.0249(3) Uani 1 1 d .
H2 H 0.4567 0.0495 0.3740 0.030 Uiso 1 1 calc R
C3 C 0.3606(2) 0.12834(7) 0.26998(17) 0.0256(3) Uani 1 1 d .
H3 H 0.2337 0.1178 0.2615 0.031 Uiso 1 1 calc R
C4 C 0.4106(2) 0.18488(7) 0.21525(16) 0.0248(3) Uani 1 1 d .
C5 C 0.5970(2) 0.19966(7) 0.22905(17) 0.0270(3) Uani 1 1 d .
H5 H 0.6327 0.2382 0.1935 0.032 Uiso 1 1 calc R
C6 C 0.7311(2) 0.15905(7) 0.29383(17) 0.0262(3) Uani 1 1 d .
H6 H 0.8580 0.1696 0.3019 0.031 Uiso 1 1 calc R
C7 C 0.8188(2) 0.05795(7) 0.41559(17) 0.0265(3) Uani 1 1 d .
C8 C 0.2644(2) 0.22870(7) 0.14290(17) 0.0277(3) Uani 1 1 d .
H8A H 0.1586 0.2052 0.0888 0.033 Uiso 1 1 calc R
H8B H 0.3152 0.2532 0.0625 0.033 Uiso 1 1 calc R
C9 C 0.1949(2) 0.27150(7) 0.26091(17) 0.0268(3) Uani 1 1 d .
C10 C 0.0271(2) 0.30836(7) 0.1872(2) 0.0325(4) Uani 1 1 d .
H10A H -0.0760 0.2797 0.1558 0.039 Uiso 1 1 calc R
H10B H 0.0576 0.3276 0.0900 0.039 Uiso 1 1 calc R
C11 C -0.0415(3) 0.35806(8) 0.2895(2) 0.0400(4) Uani 1 1 d .
H11A H -0.0199 0.3438 0.3999 0.048 Uiso 1 1 calc R
H11B H -0.1767 0.3617 0.2592 0.048 Uiso 1 1 calc R
C12 C 0.0430(3) 0.42289(8) 0.2850(2) 0.0423(5) Uani 1 1 d .
H12A H 0.1087 0.4250 0.1922 0.051 Uiso 1 1 calc R
H12B H -0.0605 0.4522 0.2671 0.051 Uiso 1 1 calc R
C13 C 0.1762(3) 0.44493(8) 0.4277(2) 0.0492(5) Uani 1 1 d .
H13A H 0.1347 0.4283 0.5239 0.059 Uiso 1 1 calc R
H13B H 0.1677 0.4898 0.4331 0.059 Uiso 1 1 calc R
C14 C 0.3793(3) 0.42751(8) 0.4288(3) 0.0515(5) Uani 1 1 d .
H14A H 0.4348 0.4525 0.3519 0.062 Uiso 1 1 calc R
H14B H 0.4500 0.4342 0.5344 0.062 Uiso 1 1 calc R
C15 C 0.3825(2) 0.36338(8) 0.3866(2) 0.0372(4) Uani 1 1 d .
C16 C 0.3298(2) 0.31486(7) 0.33710(19) 0.0310(4) Uani 1 1 d .
O1 O 0.77688(15) 0.01019(5) 0.47536(14) 0.0333(3) Uani 1 1 d .
O2 O 0.98998(16) 0.07312(6) 0.40692(16) 0.0422(3) Uani 1 1 d .
H2A H 1.0610 0.0456 0.4471 0.063 Uiso 1 1 calc R
F1 F 0.13535(13) 0.23445(4) 0.37997(10) 0.0339(2) Uani 1 1 d .

loop_
_atom_site_aniso_label
_atom_site_aniso_U_11
_atom_site_aniso_U_22
_atom_site_aniso_U_33
_atom_site_aniso_U_23
_atom_site_aniso_U_13
_atom_site_aniso_U_12
C1 0.0291(8) 0.0233(7) 0.0209(7) -0.0022(6) 0.0061(6) -0.0006(6)
C2 0.0318(8) 0.0208(7) 0.0228(7) -0.0016(5) 0.0064(6) -0.0035(6)
C3 0.0259(8) 0.0270(8) 0.0239(7) -0.0031(6) 0.0037(6) -0.0042(6)
C4 0.0311(8) 0.0245(7) 0.0188(7) -0.0019(5) 0.0033(6) 0.0000(6)
C5 0.0335(9) 0.0227(7) 0.0252(7) 0.0017(6) 0.0055(6) -0.0045(6)
C6 0.0267(8) 0.0262(8) 0.0264(7) -0.0002(6) 0.0059(6) -0.0039(6)
C7 0.0298(8) 0.0251(8) 0.0254(7) -0.0016(6) 0.0071(6) -0.0017(6)
C8 0.0317(9) 0.0265(7) 0.0237(7) 0.0022(6) -0.0001(6) -0.0026(6)
C9 0.0305(8) 0.0248(7) 0.0250(7) 0.0056(6) 0.0039(6) -0.0018(6)
C10 0.0286(9) 0.0331(8) 0.0354(9) 0.0073(7) 0.0037(7) -0.0012(7)
C11 0.0380(10) 0.0425(10) 0.0411(10) 0.0148(8) 0.0113(8) 0.0118(8)
C12 0.0593(12) 0.0341(9) 0.0344(9) 0.0095(7) 0.0097(8) 0.0158(8)
C13 0.0820(15) 0.0305(9) 0.0351(10) 0.0018(7) 0.0084(9) 0.0142(9)
C14 0.0708(15) 0.0301(9) 0.0496(11) -0.0066(8) -0.0054(10) -0.0021(9)
C15 0.0395(10) 0.0325(9) 0.0368(9) -0.0009(7) -0.0046(7) 0.0008(7)
C16 0.0316(9) 0.0291(8) 0.0305(8) 0.0012(6) -0.0017(6) 0.0051(7)
O1 0.0295(6) 0.0261(6) 0.0452(7) 0.0089(5) 0.0081(5) 0.0002(5)
O2 0.0263(6) 0.0367(7) 0.0647(9) 0.0216(6) 0.0103(6) 0.0026(5)
F1 0.0420(6) 0.0303(5) 0.0307(5) 0.0085(4) 0.0095(4) 0.0019(4)

loop_
_atom_type_symbol
_atom_type_description
_atom_type_scat_dispersion_real
_atom_type_scat_dispersion_imag
_atom_type_scat_source
C C 0.0181 0.0091 'International Tables Vol C Tables 4.2.6.8 and 6.1.1.4'
H H 0.0000 0.0000 'International Tables Vol C Tables 4.2.6.8 and 6.1.1.4'
O O 0.0492 0.0322 'International Tables Vol C Tables 4.2.6.8 and 6.1.1.4'
F F 0.0727 0.0534 'International Tables Vol C Tables 4.2.6.8 and 6.1.1.4'

loop_
_geom_angle_atom_site_label_1
_geom_angle_atom_site_label_2
_geom_angle_atom_site_label_3
_geom_angle
C2 C1 C6 119.83(14)
C2 C1 C7 119.01(13)
C6 C1 C7 121.15(14)
C3 C2 C1 119.77(14)
C3 C2 H2 120.1
C1 C2 H2 120.1
C2 C3 C4 121.00(14)
C2 C3 H3 119.5
C4 C3 H3 119.5
C5 C4 C3 118.71(14)
C5 C4 C8 121.02(13)
C3 C4 C8 120.27(14)
C6 C5 C4 120.93(14)
C6 C5 H5 119.5
C4 C5 H5 119.5
C5 C6 C1 119.74(14)
C5 C6 H6 120.1
C1 C6 H6 120.1
O1 C7 O2 122.73(14)
O1 C7 C1 122.37(14)
O2 C7 C1 114.90(13)
C4 C8 C9 113.93(12)
C4 C8 H8A 108.8
C9 C8 H8A 108.8
C4 C8 H8B 108.8
C9 C8 H8B 108.8
H8A C8 H8B 107.7
F1 C9 C16 107.99(12)
F1 C9 C8 106.87(12)
C16 C9 C8 115.70(13)
F1 C9 C10 106.88(12)
C16 C9 C10 106.91(13)
C8 C9 C10 112.10(13)
C9 C10 C11 116.70(14)
C9 C10 H10A 108.1
C11 C10 H10A 108.1
C9 C10 H10B 108.1
C11 C10 H10B 108.1
H10A C10 H10B 107.3
C10 C11 C12 118.40(15)
C10 C11 H11A 107.7
C12 C11 H11A 107.7
C10 C11 H11B 107.7
C12 C11 H11B 107.7
H11A C11 H11B 107.1
C13 C12 C11 118.63(15)
C13 C12 H12A 107.7
C11 C12 H12A 107.7
C13 C12 H12B 107.7
C11 C12 H12B 107.7
H12A C12 H12B 107.1
C12 C13 C14 115.52(16)
C12 C13 H13A 108.4
C14 C13 H13A 108.4
C12 C13 H13B 108.4
C14 C13 H13B 108.4
H13A C13 H13B 107.5
C15 C14 C13 106.89(17)
C15 C14 H14A 110.3
C13 C14 H14A 110.3
C15 C14 H14B 110.3
C13 C14 H14B 110.3
H14A C14 H14B 108.6
C16 C15 C14 159.9(2)
C15 C16 C9 155.33(17)
C7 O2 H2A 109.5

loop_
_geom_bond_atom_site_label_1
_geom_bond_atom_site_label_2
_geom_bond_distance
C1 C2 1.395(2)
C1 C6 1.396(2)
C1 C7 1.477(2)
C2 C3 1.380(2)
C2 H2 0.9500
C3 C4 1.397(2)
C3 H3 0.9500
C4 C5 1.391(2)
C4 C8 1.506(2)
C5 C6 1.384(2)
C5 H5 0.9500
C6 H6 0.9500
C7 O1 1.2279(18)
C7 O2 1.309(2)
C8 C9 1.524(2)
C8 H8A 0.9900
C8 H8B 0.9900
C9 F1 1.4245(16)
C9 C16 1.459(2)
C9 C10 1.532(2)
C10 C11 1.532(2)
C10 H10A 0.9900
C10 H10B 0.9900
C11 C12 1.557(3)
C11 H11A 0.9900
C11 H11B 0.9900
C12 C13 1.532(3)
C12 H12A 0.9900
C12 H12B 0.9900
C13 C14 1.534(3)
C13 H13A 0.9900
C13 H13B 0.9900
C14 C15 1.458(2)
C14 H14A 0.9900
C14 H14B 0.9900
C15 C16 1.192(2)
O2 H2A 0.8400
